data_7118501
loop_
_publ_author_name
'Gupta, Gajendra'
'Das, Abhishek'
'Ghate, Nikhil Baban'
'Kim, Takhyeon'
'Ryu, Ji Yeon'
'Lee, Junseong'
'Mandal, Nripendranath'
'Lee, Chang Yeon'

_publ_section_title
;
 Novel BODIPY-based Ru(ii) and Ir(iii) metalla-rectangles: cellular
 localization of compounds and their antiproliferative activities.
;
_journal_issue 23
_journal_name_full 'Chemical communications (Cambridge, England)'
_journal_page_first 4274
_journal_page_last 4277
_journal_paper_doi 10.1039/c6cc00046k
_journal_volume 52
_journal_year 2016
_chemical_formula_sum 'C67 H75 B F5 Ir2 N4 O9 S'
_chemical_formula_weight 1602.58
_space_group_crystal_system monoclinic
_space_group_IT_number 14
_space_group_name_Hall '-P 2yn'
_space_group_name_H-M_alt 'P 1 21/n 1'
_symmetry_space_group_name_Hall '-P 2yn'
_symmetry_space_group_name_H-M 'P 1 21/n 1'
_atom_sites_solution_hydrogens geom
_audit_creation_method SHELXL-2014/7
_audit_update_record
;
2015-10-08 deposited with the CCDC.
2016-01-20 downloaded from the CCDC.
;
_cell_angle_alpha 90
_cell_angle_beta 113.735(2)
_cell_angle_gamma 90
_cell_formula_units_Z 4
_cell_length_a 20.4184(9)
_cell_length_b 19.7746(9)
_cell_length_c 20.8298(9)
_cell_measurement_temperature 100(2)
_cell_volume 7699.0(6)
_computing_cell_refinement 'Bruker SAINT'
_computing_data_collection 'Bruker APEX2'
_computing_data_reduction 'Bruker SAINT'
_computing_structure_refinement 'SHELXL-2014/7 (Sheldrick, 2014)'
_computing_structure_solution 'SHELXS-97 (Sheldrick, 2008)'
_diffrn_ambient_temperature 100(2)
_diffrn_measured_fraction_theta_full 0.932
_diffrn_measured_fraction_theta_max 0.932
_diffrn_measurement_device_type 'Bruker APEX-II CCD'
_diffrn_measurement_method '\f and \w scans'
_diffrn_radiation_monochromator graphite
_diffrn_radiation_source 'sealed tube'
_diffrn_radiation_type MoK\a
_diffrn_radiation_wavelength 0.71073
_diffrn_reflns_av_R_equivalents 0.0568
_diffrn_reflns_av_unetI/netI 0.0883
_diffrn_reflns_Laue_measured_fraction_full 0.932
_diffrn_reflns_Laue_measured_fraction_max 0.932
_diffrn_reflns_limit_h_max 22
_diffrn_reflns_limit_h_min -23
_diffrn_reflns_limit_k_max 18
_diffrn_reflns_limit_k_min -20
_diffrn_reflns_limit_l_max 23
_diffrn_reflns_limit_l_min -19
_diffrn_reflns_number 39983
_diffrn_reflns_point_group_measured_fraction_full 0.932
_diffrn_reflns_point_group_measured_fraction_max 0.932
_diffrn_reflns_theta_full 23.783
_diffrn_reflns_theta_max 23.783
_diffrn_reflns_theta_min 1.179
_exptl_absorpt_coefficient_mu 3.543
_exptl_crystal_density_diffrn 1.383
_exptl_crystal_description block
_exptl_crystal_F_000 3188
_exptl_crystal_size_max 0.120
_exptl_crystal_size_mid 0.120
_exptl_crystal_size_min 0.100
_refine_diff_density_max 4.502
_refine_diff_density_min -3.680
_refine_diff_density_rms 0.225
_refine_ls_extinction_method none
_refine_ls_goodness_of_fit_ref 1.054
_refine_ls_hydrogen_treatment constr
_refine_ls_matrix_type full
_refine_ls_number_parameters 820
_refine_ls_number_reflns 10982
_refine_ls_number_restraints 44
_refine_ls_restrained_S_all 1.055
_refine_ls_R_factor_all 0.1262
_refine_ls_R_factor_gt 0.0851
_refine_ls_shift/su_max 0.001
_refine_ls_shift/su_mean 0.000
_refine_ls_structure_factor_coef Fsqd
_refine_ls_weighting_details 'w=1/[\s^2^(Fo^2^)+(0.1500P)^2^] where P=(Fo^2^+2Fc^2^)/3'
_refine_ls_weighting_scheme calc
_refine_ls_wR_factor_gt 0.2121
_refine_ls_wR_factor_ref 0.2347
_reflns_Friedel_coverage 0.000
_reflns_number_gt 6855
_reflns_number_total 10982
_reflns_threshold_expression 'I > 2\s(I)'
_cod_data_source_file c6cc00046k2.cif
_cod_data_source_block inu15-1
_cod_depositor_comments 'Adding full bibliography for 7118499--7118501.cif.'
_cod_database_code 7118501
_shelx_shelxl_version_number 2014/7
_shelx_space_group_comment
;
The symmetry employed for this shelxl refinement is uniquely defined
by the following loop, which should always be used as a source of
symmetry information in preference to the above space-group names.
They are only intended as comments.
;
_shelx_estimated_absorpt_t_min 0.676
_shelx_estimated_absorpt_t_max 0.718

loop_
_space_group_symop_operation_xyz
'x, y, z'
'-x+1/2, y+1/2, -z+1/2'
'-x, -y, -z'
'x-1/2, -y-1/2, z-1/2'

loop_
_atom_site_label
_atom_site_type_symbol
_atom_site_fract_x
_atom_site_fract_y
_atom_site_fract_z
_atom_site_U_iso_or_equiv
_atom_site_adp_type
_atom_site_occupancy
_atom_site_site_symmetry_order
_atom_site_calc_flag
_atom_site_refinement_flags_posn
_atom_site_refinement_flags_adp
Ir1 Ir 0.10015(3) 0.21693(3) 0.45669(3) 0.0414(2) Uani 1 1 d . .
Ir2 Ir 0.42884(3) 0.18021(3) 0.31658(3) 0.0453(2) Uani 1 1 d . .
C1 C 0.1683(7) 0.1663(7) 0.3595(6) 0.039(3) Uani 1 1 d . .
C5 C 0.2866(6) 0.2038(7) 0.3661(6) 0.040(3) Uani 1 1 d . .
C4 C 0.2830(6) 0.1511(7) 0.3171(6) 0.037(3) Uani 1 1 d . .
C10 C 0.2326(7) 0.2621(7) 0.4361(6) 0.041(4) Uani 1 1 d . .
C8 C 0.3509(7) 0.2938(7) 0.4478(7) 0.049(4) Uani 1 1 d . .
H8 H 0.3932 0.3197 0.4704 0.059 Uiso 1 1 calc R U
C6 C 0.2284(7) 0.2114(6) 0.3868(7) 0.041(4) Uani 1 1 d . .
C7 C 0.3481(6) 0.2459(8) 0.3969(6) 0.041(3) Uani 1 1 d . .
C3 C 0.2183(7) 0.1115(7) 0.2871(6) 0.044(4) Uani 1 1 d . .
H3 H 0.2139 0.0801 0.2511 0.052 Uiso 1 1 calc R U
C2 C 0.1653(7) 0.1169(7) 0.3073(7) 0.047(4) Uani 1 1 d . .
H2 H 0.1248 0.0881 0.2875 0.057 Uiso 1 1 calc R U
C9 C 0.2960(8) 0.3036(8) 0.4648(7) 0.056(4) Uani 1 1 d . .
H9 H 0.2983 0.3388 0.4967 0.067 Uiso 1 1 calc R U
O3 O 0.3301(4) 0.1371(4) 0.2918(4) 0.042(2) Uani 1 1 d . .
O2 O 0.1840(5) 0.2776(4) 0.4591(4) 0.044(2) Uani 1 1 d . .
O4 O 0.4045(5) 0.2446(5) 0.3819(4) 0.050(2) Uani 1 1 d . .
O1 O 0.1132(4) 0.1660(5) 0.3757(5) 0.048(2) Uani 1 1 d . .
C14 C 0.0338(7) 0.2197(7) 0.5124(6) 0.036(3) Uani 1 1 d . U
C11 C 0.1492(7) 0.1825(8) 0.5626(7) 0.047(4) Uani 1 1 d . .
C13 C 0.0335(7) 0.1518(8) 0.4875(7) 0.054(4) Uani 1 1 d . .
C15 C 0.1050(8) 0.2393(7) 0.5568(7) 0.050(4) Uani 1 1 d . .
C12 C 0.1072(6) 0.1296(7) 0.5200(6) 0.044(4) Uani 1 1 d . .
N1 N 0.0354(5) 0.2799(5) 0.3760(5) 0.033(3) Uani 1 1 d . .
C31 C -0.0131(6) 0.2570(7) 0.3159(7) 0.044(4) Uani 1 1 d . .
H31 H -0.0159 0.2094 0.3093 0.053 Uiso 1 1 calc R U
C35 C 0.0410(6) 0.3466(8) 0.3810(6) 0.046(4) Uani 1 1 d . .
H35 H 0.0757 0.3654 0.4228 0.055 Uiso 1 1 calc R U
C32 C -0.0590(8) 0.2953(8) 0.2629(6) 0.047(4) Uani 1 1 d . .
H32 H -0.0947 0.2744 0.2231 0.057 Uiso 1 1 calc R U
C34 C -0.0003(7) 0.3902(8) 0.3293(6) 0.052(4) Uani 1 1 d . .
H34 H 0.0070 0.4376 0.3354 0.062 Uiso 1 1 calc R U
C33 C -0.0535(7) 0.3647(8) 0.2673(6) 0.048(4) Uani 1 1 d . .
C38 C -0.1638(6) 0.4938(7) 0.1398(6) 0.043(4) Uani 1 1 d . .
C39 C -0.1335(6) 0.4694(7) 0.2118(6) 0.038(3) Uani 1 1 d . .
C37 C -0.1031(6) 0.3998(6) 0.1382(6) 0.037(3) Uani 1 1 d . .
C36 C -0.0942(6) 0.4107(7) 0.2082(6) 0.047(4) Uani 1 1 d . .
C40 C -0.0741(7) 0.3471(8) 0.1081(6) 0.053(4) Uani 1 1 d . .
H40A H -0.0536 0.3678 0.0777 0.079 Uiso 1 1 calc R U
H40B H -0.1125 0.3160 0.0806 0.079 Uiso 1 1 calc R U
H40C H -0.0368 0.3222 0.1459 0.079 Uiso 1 1 calc R U
C41 C -0.1403(7) 0.4948(7) 0.2743(6) 0.048(4) Uani 1 1 d . .
H41A H -0.1902 0.4910 0.2686 0.072 Uiso 1 1 calc R U
H41B H -0.1256 0.5424 0.2813 0.072 Uiso 1 1 calc R U
H41C H -0.1096 0.4683 0.3151 0.072 Uiso 1 1 calc R U
N3 N -0.1429(5) 0.4524(6) 0.0990(5) 0.045(3) Uani 1 1 d . .
C42 C -0.2048(6) 0.5506(7) 0.1120(6) 0.040(3) Uani 1 1 d . .
C18 C -0.0279(7) 0.1115(8) 0.4395(7) 0.064(5) Uani 1 1 d . .
H18A H -0.0461 0.0829 0.4671 0.097 Uiso 1 1 calc R U
H18B H -0.0123 0.0829 0.4099 0.097 Uiso 1 1 calc R U
H18C H -0.0659 0.1420 0.4099 0.097 Uiso 1 1 calc R U
C16 C 0.2283(7) 0.1768(9) 0.6069(8) 0.073(5) Uani 1 1 d . .
H16A H 0.2363 0.1733 0.6565 0.110 Uiso 1 1 calc R U
H16B H 0.2528 0.2170 0.6000 0.110 Uiso 1 1 calc R U
H16C H 0.2472 0.1363 0.5932 0.110 Uiso 1 1 calc R U
C20 C 0.1304(9) 0.3027(8) 0.5972(8) 0.068(5) Uani 1 1 d . .
H20A H 0.1287 0.2980 0.6433 0.102 Uiso 1 1 calc R U
H20B H 0.0995 0.3403 0.5718 0.102 Uiso 1 1 calc R U
H20C H 0.1797 0.3118 0.6031 0.102 Uiso 1 1 calc R U
C19 C -0.0320(7) 0.2656(8) 0.4968(8) 0.062(4) Uani 1 1 d . .
H19A H -0.0454 0.2652 0.5371 0.094 Uiso 1 1 calc R U
H19B H -0.0721 0.2489 0.4552 0.094 Uiso 1 1 calc R U
H19C H -0.0203 0.3119 0.4884 0.094 Uiso 1 1 calc R U
C17 C 0.1323(8) 0.0606(8) 0.5043(9) 0.071(5) Uani 1 1 d . .
H17A H 0.1842 0.0615 0.5180 0.107 Uiso 1 1 calc R U
H17B H 0.1082 0.0509 0.4540 0.107 Uiso 1 1 calc R U
H17C H 0.1205 0.0252 0.5308 0.107 Uiso 1 1 calc R U
C21 C 0.5414(7) 0.1927(8) 0.3602(8) 0.053(4) Uani 1 1 d . .
C22 C 0.5177(7) 0.1747(8) 0.2861(7) 0.042(3) Uani 1 1 d . U
C25 C 0.5223(7) 0.1350(9) 0.3930(7) 0.057(4) Uani 1 1 d . .
C30 C 0.5391(7) 0.1340(7) 0.4720(7) 0.057(4) Uani 1 1 d . .
H30A H 0.5068 0.1024 0.4810 0.085 Uiso 1 1 calc R U
H30B H 0.5325 0.1795 0.4872 0.085 Uiso 1 1 calc R U
H30C H 0.5887 0.1196 0.4982 0.085 Uiso 1 1 calc R U
C29 C 0.4576(8) 0.0193(8) 0.3546(9) 0.067(5) Uani 1 1 d . .
H29A H 0.4055 0.0196 0.3289 0.101 Uiso 1 1 calc R U
H29B H 0.4696 0.0135 0.4048 0.101 Uiso 1 1 calc R U
H29C H 0.4779 -0.0182 0.3378 0.101 Uiso 1 1 calc R U
C24 C 0.4885(7) 0.0863(8) 0.3426(8) 0.058(4) Uani 1 1 d . .
C26 C 0.5817(8) 0.2539(8) 0.3978(8) 0.066(5) Uani 1 1 d . .
H26A H 0.5555 0.2762 0.4222 0.098 Uiso 1 1 calc R U
H26B H 0.5871 0.2853 0.3638 0.098 Uiso 1 1 calc R U
H26C H 0.6291 0.2403 0.4319 0.098 Uiso 1 1 calc R U
C23 C 0.4833(8) 0.1101(8) 0.2783(8) 0.061(5) Uani 1 1 d . .
C28 C 0.4537(8) 0.0725(10) 0.2113(8) 0.080(5) Uani 1 1 d . .
H28A H 0.4915 0.0449 0.2067 0.120 Uiso 1 1 calc R U
H28B H 0.4353 0.1045 0.1722 0.120 Uiso 1 1 calc R U
H28C H 0.4148 0.0430 0.2105 0.120 Uiso 1 1 calc R U
C27 C 0.5241(9) 0.2203(10) 0.2311(9) 0.083(6) Uani 1 1 d . .
H27A H 0.5329 0.2668 0.2489 0.124 Uiso 1 1 calc R U
H27B H 0.4796 0.2186 0.1887 0.124 Uiso 1 1 calc R U
H27C H 0.5640 0.2052 0.2199 0.124 Uiso 1 1 calc R U
C43 C -0.2311(6) 0.5930(7) 0.1554(6) 0.044(4) Uani 1 1 d . .
C45 C -0.3088(7) 0.6151(9) 0.2141(7) 0.055(4) Uani 1 1 d . .
H45 H -0.3451 0.5999 0.2282 0.066 Uiso 1 1 calc R U
C44 C -0.2837(7) 0.5714(8) 0.1752(6) 0.053(4) Uani 1 1 d . .
H44 H -0.3033 0.5273 0.1629 0.063 Uiso 1 1 calc R U
C51 C -0.2660(7) 0.6144(8) -0.0659(6) 0.050(4) Uani 1 1 d . .
C52 C -0.2245(6) 0.5582(7) -0.0648(6) 0.044(4) Uani 1 1 d . .
C47 C -0.2296(8) 0.7008(9) 0.2123(8) 0.060(5) Uani 1 1 d . .
H47 H -0.2108 0.7451 0.2251 0.071 Uiso 1 1 calc R U
C49 C -0.2244(6) 0.5684(7) 0.0405(7) 0.041(3) Uani 1 1 d . .
C50 C -0.2677(7) 0.6216(7) -0.0009(7) 0.047(4) Uani 1 1 d . .
C48 C -0.2033(6) 0.6597(8) 0.1739(7) 0.050(4) Uani 1 1 d . .
H48 H -0.1671 0.6759 0.1601 0.060 Uiso 1 1 calc R U
C46 C -0.2816(8) 0.6788(9) 0.2316(8) 0.063(5) Uani 1 1 d . .
H46 H -0.2994 0.7076 0.2574 0.076 Uiso 1 1 calc R U
C53 C -0.3116(8) 0.6727(8) 0.0164(7) 0.059(4) Uani 1 1 d . .
H53A H -0.2806 0.7093 0.0439 0.088 Uiso 1 1 calc R U
H53B H -0.3352 0.6513 0.0438 0.088 Uiso 1 1 calc R U
H53C H -0.3478 0.6912 -0.0270 0.088 Uiso 1 1 calc R U
B1 B -0.1585(8) 0.4643(9) 0.0202(7) 0.043(4) Uani 1 1 d . .
F1 F -0.0953(4) 0.4693(4) 0.0110(4) 0.053(2) Uani 1 1 d . .
F2 F -0.1991(4) 0.4115(4) -0.0196(4) 0.053(2) Uani 1 1 d . .
N4 N -0.2005(6) 0.5311(6) -0.0009(5) 0.045(3) Uani 1 1 d . .
C54 C -0.2039(8) 0.5323(7) -0.1202(6) 0.056(4) Uani 1 1 d . .
H54A H -0.1552 0.5471 -0.1111 0.084 Uiso 1 1 calc R U
H54B H -0.2370 0.5498 -0.1658 0.084 Uiso 1 1 calc R U
H54C H -0.2059 0.4828 -0.1207 0.084 Uiso 1 1 calc R U
C55 C -0.2982(8) 0.6630(8) -0.1230(8) 0.056(5) Uani 1 1 d . .
C57 C -0.3768(7) 0.6836(8) -0.2463(7) 0.047(4) Uani 1 1 d . .
H57 H -0.4070 0.6669 -0.2913 0.057 Uiso 1 1 calc R U
C58 C -0.3253(7) 0.7733(7) -0.1740(7) 0.044(4) Uani 1 1 d . .
H58 H -0.3166 0.8205 -0.1679 0.053 Uiso 1 1 calc R U
C56 C -0.3440(7) 0.6382(8) -0.1944(6) 0.055(4) Uani 1 1 d . .
H56 H -0.3502 0.5911 -0.2036 0.066 Uiso 1 1 calc R U
C59 C -0.2927(8) 0.7324(9) -0.1177(7) 0.064(5) Uani 1 1 d . .
H59 H -0.2655 0.7522 -0.0734 0.077 Uiso 1 1 calc R U
N2 N -0.3690(5) 0.7510(6) -0.2378(5) 0.042(3) Uani 1 1 d . .
S1 S 0.6007(5) 0.4060(4) 0.2292(4) 0.139(3) Uani 1 1 d . .
O5 O 0.6283(11) 0.3501(9) 0.2044(10) 0.170(8) Uani 1 1 d . .
O6 O 0.5635(14) 0.3887(11) 0.2816(9) 0.220(12) Uani 1 1 d . .
O7 O 0.6305(15) 0.4723(12) 0.2470(11) 0.259(15) Uani 1 1 d . .
F4 F 0.4800(7) 0.3651(7) 0.1307(6) 0.127(4) Uani 1 1 d . .
F5 F 0.5299(7) 0.4460(6) 0.1018(6) 0.124(4) Uani 1 1 d . .
F3 F 0.4834(12) 0.4672(10) 0.1778(12) 0.222(9) Uani 1 1 d . .
C60 C 0.5240(12) 0.4185(12) 0.1577(10) 0.086(6) Uani 1 1 d . .
O11 O 0.8570(8) 0.1772(8) 0.1468(7) 0.106(5) Uani 1 1 d . .
C61 C 0.881(2) 0.1205(14) 0.1474(14) 0.161(14) Uani 1 1 d . .
C62 C 0.830(2) 0.0660(13) 0.1100(11) 0.26(2) Uani 1 1 d . .
H62A H 0.7813 0.0830 0.0941 0.387 Uiso 1 1 calc R U
H62B H 0.8369 0.0276 0.1417 0.387 Uiso 1 1 calc R U
H62C H 0.8395 0.0515 0.0693 0.387 Uiso 1 1 calc R U
C63 C 0.9623(14) 0.105(2) 0.184(2) 0.26(3) Uani 1 1 d . .
H63A H 0.9892 0.1472 0.1968 0.390 Uiso 1 1 calc R U
H63B H 0.9772 0.0795 0.1514 0.390 Uiso 1 1 calc R U
H63C H 0.9718 0.0776 0.2259 0.390 Uiso 1 1 calc R U
O51 O 0.8469(13) 0.7082(15) 0.8024(14) 0.209(8) Uani 1 1 d . U
C66 C 0.9035(18) 0.7596(18) 0.8554(17) 0.194(10) Uani 1 1 d D U
H66A H 0.9428 0.7296 0.8853 0.233 Uiso 1 1 calc R U
H66B H 0.9227 0.7839 0.8252 0.233 Uiso 1 1 calc R U
C65 C 0.8665(16) 0.6605(18) 0.7521(17) 0.179(9) Uani 1 1 d . U
H65A H 0.8797 0.6886 0.7199 0.215 Uiso 1 1 calc R U
H65B H 0.9086 0.6328 0.7805 0.215 Uiso 1 1 calc R U
C64 C 0.8044(14) 0.6132(15) 0.7086(14) 0.184(11) Uani 1 1 d . U
H64A H 0.7958 0.5806 0.7398 0.275 Uiso 1 1 calc R U
H64B H 0.8169 0.5889 0.6741 0.275 Uiso 1 1 calc R U
H64C H 0.7610 0.6400 0.6843 0.275 Uiso 1 1 calc R U
C67 C 0.9008(17) 0.8153(15) 0.9075(14) 0.201(11) Uani 1 1 d D U
H67A H 0.8845 0.8580 0.8821 0.302 Uiso 1 1 calc R U
H67B H 0.9487 0.8215 0.9446 0.302 Uiso 1 1 calc R U
H67C H 0.8677 0.8014 0.9283 0.302 Uiso 1 1 calc R U

loop_
_atom_site_aniso_label
_atom_site_aniso_U_11
_atom_site_aniso_U_22
_atom_site_aniso_U_33
_atom_site_aniso_U_23
_atom_site_aniso_U_13
_atom_site_aniso_U_12
Ir1 0.0304(3) 0.0474(4) 0.0377(3) 0.0053(2) 0.0045(2) 0.0029(2)
Ir2 0.0340(3) 0.0547(5) 0.0397(3) 0.0078(3) 0.0069(3) 0.0078(3)
C1 0.033(7) 0.049(10) 0.031(7) 0.006(6) 0.008(6) 0.009(7)
C5 0.019(6) 0.055(10) 0.033(7) -0.007(7) -0.002(6) 0.007(6)
C4 0.022(6) 0.053(9) 0.031(7) 0.014(7) 0.007(6) -0.003(6)
C10 0.030(7) 0.055(10) 0.034(7) 0.010(7) 0.011(6) 0.016(7)
C8 0.034(8) 0.050(10) 0.050(9) -0.007(7) 0.003(7) 0.000(7)
C6 0.033(7) 0.029(8) 0.045(8) -0.002(7) -0.001(6) -0.005(6)
C7 0.020(7) 0.070(11) 0.033(7) 0.003(7) 0.012(6) 0.003(7)
C3 0.046(8) 0.046(9) 0.032(7) 0.004(6) 0.008(6) 0.012(7)
C2 0.035(8) 0.050(10) 0.044(8) -0.003(7) 0.001(6) -0.001(7)
C9 0.046(9) 0.062(11) 0.047(9) -0.019(7) 0.005(7) -0.007(8)
O3 0.033(5) 0.058(7) 0.032(5) -0.002(4) 0.009(4) 0.002(4)
O2 0.037(5) 0.046(6) 0.039(5) -0.014(4) 0.005(4) -0.013(4)
O4 0.043(6) 0.064(7) 0.033(5) -0.003(5) 0.005(4) 0.000(5)
O1 0.034(5) 0.054(7) 0.048(5) -0.011(5) 0.009(4) 0.001(4)
C14 0.047(6) 0.045(7) 0.036(6) 0.017(5) 0.037(5) 0.007(5)
C11 0.028(7) 0.065(11) 0.036(7) 0.002(7) 0.002(6) -0.009(7)
C13 0.045(8) 0.071(12) 0.037(8) 0.007(8) 0.008(7) 0.007(8)
C15 0.058(9) 0.044(10) 0.038(8) 0.019(7) 0.008(7) 0.008(8)
C12 0.035(7) 0.066(11) 0.026(6) 0.009(7) 0.009(6) 0.006(7)
N1 0.041(6) 0.020(7) 0.032(6) -0.011(5) 0.008(5) -0.009(5)
C31 0.040(8) 0.037(9) 0.052(8) 0.010(7) 0.015(7) -0.003(7)
C35 0.031(7) 0.069(12) 0.028(7) 0.003(7) 0.001(6) -0.004(7)
C32 0.066(10) 0.048(11) 0.012(6) -0.003(6) -0.002(6) 0.014(8)
C34 0.053(9) 0.050(10) 0.040(8) 0.002(7) 0.007(7) 0.010(7)
C33 0.045(8) 0.056(11) 0.035(7) 0.004(7) 0.006(6) 0.003(7)
C38 0.028(7) 0.057(10) 0.025(6) 0.003(7) -0.010(6) 0.010(7)
C39 0.029(7) 0.041(9) 0.034(7) 0.001(6) 0.000(6) 0.005(6)
C37 0.034(7) 0.032(8) 0.033(7) -0.004(6) 0.002(6) 0.006(6)
C36 0.034(7) 0.060(11) 0.039(8) 0.012(7) 0.005(6) -0.012(7)
C40 0.060(9) 0.056(10) 0.031(7) -0.009(7) 0.006(7) -0.007(8)
C41 0.054(9) 0.045(9) 0.037(7) 0.012(7) 0.011(7) 0.021(7)
N3 0.031(6) 0.049(8) 0.036(6) -0.001(6) -0.007(5) 0.003(5)
C42 0.036(7) 0.043(9) 0.033(7) -0.006(7) 0.005(6) -0.004(7)
C18 0.036(8) 0.076(12) 0.062(9) 0.031(9) -0.001(7) -0.012(8)
C16 0.045(9) 0.072(12) 0.077(12) 0.015(9) -0.003(8) 0.001(8)
C20 0.071(11) 0.076(13) 0.043(9) 0.004(8) 0.009(8) -0.009(9)
C19 0.045(9) 0.075(12) 0.067(10) 0.004(9) 0.021(8) -0.008(8)
C17 0.072(11) 0.034(10) 0.099(13) 0.018(9) 0.026(10) 0.012(8)
C21 0.042(8) 0.068(11) 0.057(9) 0.003(8) 0.028(7) -0.008(8)
C22 0.033(6) 0.064(8) 0.041(6) 0.003(6) 0.028(5) 0.012(6)
C25 0.028(7) 0.084(13) 0.049(9) -0.016(9) 0.003(7) 0.001(8)
C30 0.046(8) 0.057(11) 0.047(8) 0.008(7) -0.004(7) 0.021(7)
C29 0.053(9) 0.043(11) 0.098(12) 0.024(9) 0.022(9) 0.008(8)
C24 0.037(8) 0.074(13) 0.059(10) 0.008(9) 0.015(7) 0.032(8)
C26 0.064(10) 0.050(11) 0.070(10) 0.017(9) 0.014(8) -0.007(9)
C23 0.054(9) 0.049(11) 0.054(9) -0.015(8) -0.005(7) 0.024(8)
C28 0.052(9) 0.106(15) 0.076(12) -0.006(10) 0.020(9) 0.026(10)
C27 0.074(12) 0.105(16) 0.073(12) 0.024(11) 0.034(10) 0.022(10)
C43 0.023(7) 0.060(11) 0.026(7) 0.014(7) -0.013(6) 0.000(7)
C45 0.027(7) 0.079(13) 0.042(8) -0.003(8) -0.005(6) -0.007(8)
C44 0.047(9) 0.070(12) 0.027(7) -0.005(7) 0.001(6) 0.000(8)
C51 0.055(9) 0.066(11) 0.019(6) 0.023(7) 0.002(6) -0.018(8)
C52 0.030(7) 0.051(10) 0.036(8) 0.005(7) -0.005(6) 0.003(7)
C47 0.040(9) 0.074(12) 0.047(9) -0.018(8) -0.001(7) 0.003(8)
C49 0.020(6) 0.051(10) 0.040(8) -0.002(7) 0.002(6) -0.001(6)
C50 0.035(7) 0.050(10) 0.048(8) 0.004(7) 0.010(6) 0.001(7)
C48 0.021(7) 0.074(12) 0.043(8) -0.011(8) 0.001(6) 0.005(7)
C46 0.034(9) 0.080(14) 0.062(10) -0.011(9) 0.006(8) 0.018(9)
C53 0.058(9) 0.077(13) 0.043(8) 0.021(8) 0.023(7) 0.011(9)
B1 0.038(9) 0.055(12) 0.026(8) -0.002(8) 0.003(7) 0.004(8)
F1 0.047(5) 0.058(6) 0.048(4) 0.003(4) 0.014(4) 0.009(4)
F2 0.054(5) 0.042(5) 0.042(4) -0.008(4) -0.002(4) -0.004(4)
N4 0.048(7) 0.046(8) 0.022(5) -0.002(5) -0.004(5) -0.008(6)
C54 0.074(10) 0.051(10) 0.033(7) -0.010(7) 0.011(7) 0.007(8)
C55 0.079(11) 0.046(11) 0.072(10) 0.042(9) 0.060(9) 0.050(9)
C57 0.037(8) 0.072(12) 0.031(7) 0.003(7) 0.011(6) 0.004(8)
C58 0.057(9) 0.028(9) 0.041(8) -0.012(6) 0.013(7) -0.005(7)
C56 0.055(9) 0.051(10) 0.034(7) 0.004(7) -0.010(7) -0.014(8)
C59 0.073(11) 0.098(15) 0.030(7) 0.036(8) 0.030(7) 0.063(10)
N2 0.036(6) 0.042(8) 0.045(6) -0.006(6) 0.013(5) -0.009(6)
S1 0.186(7) 0.113(6) 0.104(5) -0.013(4) 0.045(5) -0.044(5)
O5 0.27(2) 0.089(12) 0.168(16) -0.051(12) 0.105(16) -0.002(14)
O6 0.40(3) 0.186(19) 0.102(12) -0.039(12) 0.133(17) -0.16(2)
O7 0.37(3) 0.19(2) 0.176(19) -0.058(16) 0.07(2) -0.21(2)
F4 0.140(11) 0.119(11) 0.106(9) 0.004(8) 0.034(8) -0.025(9)
F5 0.172(12) 0.110(10) 0.114(9) 0.009(8) 0.082(9) 0.025(9)
F3 0.30(2) 0.175(18) 0.28(2) 0.020(16) 0.21(2) 0.027(17)
C60 0.128(18) 0.085(16) 0.065(12) 0.003(11) 0.058(13) -0.023(14)
O11 0.148(13) 0.078(11) 0.071(8) -0.020(8) 0.023(9) -0.034(10)
C61 0.31(5) 0.058(18) 0.13(2) -0.049(17) 0.10(3) -0.06(2)
C62 0.49(6) 0.09(2) 0.071(15) 0.011(14) -0.01(2) -0.13(3)
C63 0.08(2) 0.22(4) 0.45(7) -0.05(4) 0.08(3) -0.02(2)
O51 0.179(17) 0.26(2) 0.20(2) 0.076(14) 0.084(14) 0.072(14)
C66 0.159(19) 0.24(2) 0.19(2) 0.058(15) 0.084(16) 0.096(17)
C65 0.137(18) 0.22(2) 0.18(2) 0.081(15) 0.058(15) 0.055(15)
C64 0.126(19) 0.19(2) 0.18(2) 0.143(15) -0.004(16) 0.024(16)
C67 0.25(3) 0.24(3) 0.16(2) 0.121(16) 0.137(19) 0.18(2)

loop_
_atom_type_symbol
_atom_type_description
_atom_type_scat_dispersion_real
_atom_type_scat_dispersion_imag
_atom_type_scat_source
C C 0.0033 0.0016 'International Tables Vol C Tables 4.2.6.8 and 6.1.1.4'
H H 0.0000 0.0000 'International Tables Vol C Tables 4.2.6.8 and 6.1.1.4'
N N 0.0061 0.0033 'International Tables Vol C Tables 4.2.6.8 and 6.1.1.4'
O O 0.0106 0.0060 'International Tables Vol C Tables 4.2.6.8 and 6.1.1.4'
Ir Ir -1.4442 7.9887 'International Tables Vol C Tables 4.2.6.8 and 6.1.1.4'
B B 0.0013 0.0007 'International Tables Vol C Tables 4.2.6.8 and 6.1.1.4'
F F 0.0171 0.0103 'International Tables Vol C Tables 4.2.6.8 and 6.1.1.4'
S S 0.1246 0.1234 'International Tables Vol C Tables 4.2.6.8 and 6.1.1.4'

loop_
_geom_angle_atom_site_label_1
_geom_angle_atom_site_label_2
_geom_angle_atom_site_label_3
_geom_angle
_geom_angle_site_symmetry_1
_geom_angle_site_symmetry_3
O1 Ir1 O2 85.7(4) . .
O1 Ir1 N1 83.1(4) . .
O2 Ir1 N1 85.6(4) . .
O1 Ir1 C15 160.6(5) . .
O2 Ir1 C15 98.4(5) . .
N1 Ir1 C15 116.0(5) . .
O1 Ir1 C14 141.4(5) . .
O2 Ir1 C14 132.8(5) . .
N1 Ir1 C14 95.1(4) . .
C15 Ir1 C14 39.7(5) . .
O1 Ir1 C11 121.7(5) . .
O2 Ir1 C11 96.9(4) . .
N1 Ir1 C11 155.1(5) . .
C15 Ir1 C11 39.1(5) . .
C14 Ir1 C11 65.0(5) . .
O1 Ir1 C12 96.4(4) . .
O2 Ir1 C12 126.9(4) . .
N1 Ir1 C12 147.4(4) . .
C15 Ir1 C12 66.0(5) . .
C14 Ir1 C12 65.3(5) . .
C11 Ir1 C12 38.6(5) . .
O1 Ir1 C13 104.8(5) . .
O2 Ir1 C13 162.6(4) . .
N1 Ir1 C13 109.0(4) . .
C15 Ir1 C13 67.1(6) . .
C14 Ir1 C13 39.4(5) . .
C11 Ir1 C13 65.8(5) . .
C12 Ir1 C13 39.5(5) . .
O3 Ir2 O4 87.1(4) . .
O3 Ir2 N2 82.4(4) . 3_565
O4 Ir2 N2 84.1(4) . 3_565
O3 Ir2 C21 160.4(5) . .
O4 Ir2 C21 98.8(5) . .
N2 Ir2 C21 116.7(5) 3_565 .
O3 Ir2 C23 104.1(5) . .
O4 Ir2 C23 162.1(4) . .
N2 Ir2 C23 111.0(5) 3_565 .
C21 Ir2 C23 66.2(6) . .
O3 Ir2 C25 120.5(5) . .
O4 Ir2 C25 98.5(5) . .
N2 Ir2 C25 156.9(5) 3_565 .
C21 Ir2 C25 40.3(6) . .
C23 Ir2 C25 63.8(5) . .
O3 Ir2 C22 139.8(5) . .
O4 Ir2 C22 132.9(5) . .
N2 Ir2 C22 95.6(5) 3_565 .
C21 Ir2 C22 40.1(5) . .
C23 Ir2 C22 39.2(6) . .
C25 Ir2 C22 65.9(5) . .
O3 Ir2 C24 96.0(5) . .
O4 Ir2 C24 128.6(5) . .
N2 Ir2 C24 147.3(5) 3_565 .
C21 Ir2 C24 65.7(6) . .
C23 Ir2 C24 37.6(6) . .
C25 Ir2 C24 37.7(5) . .
C22 Ir2 C24 64.8(6) . .
O1 C1 C6 126.2(12) . .
O1 C1 C2 114.5(12) . .
C6 C1 C2 119.2(13) . .
C6 C5 C7 119.6(12) . .
C6 C5 C4 118.7(11) . .
C7 C5 C4 121.6(12) . .
O3 C4 C5 127.4(11) . .
O3 C4 C3 114.0(12) . .
C5 C4 C3 118.5(12) . .
O2 C10 C6 127.1(12) . .
O2 C10 C9 113.9(13) . .
C6 C10 C9 119.1(13) . .
C9 C8 C7 121.4(13) . .
C10 C6 C5 118.7(12) . .
C10 C6 C1 121.4(13) . .
C5 C6 C1 119.9(12) . .
O4 C7 C8 114.8(12) . .
O4 C7 C5 125.7(13) . .
C8 C7 C5 119.5(12) . .
C2 C3 C4 123.0(13) . .
C3 C2 C1 120.4(13) . .
C8 C9 C10 121.6(14) . .
C4 O3 Ir2 128.4(8) . .
C10 O2 Ir1 126.9(8) . .
C7 O4 Ir2 129.6(9) . .
C1 O1 Ir1 128.2(8) . .
C15 C14 C13 110.1(12) . .
C15 C14 C19 123.3(13) . .
C13 C14 C19 126.6(12) . .
C15 C14 Ir1 69.6(8) . .
C13 C14 Ir1 71.8(8) . .
C19 C14 Ir1 126.7(9) . .
C12 C11 C15 109.2(11) . .
C12 C11 C16 123.9(13) . .
C15 C11 C16 126.9(13) . .
C12 C11 Ir1 71.0(7) . .
C15 C11 Ir1 69.0(7) . .
C16 C11 Ir1 126.7(10) . .
C14 C13 C12 105.2(12) . .
C14 C13 C18 128.7(13) . .
C12 C13 C18 126.1(14) . .
C14 C13 Ir1 68.7(8) . .
C12 C13 Ir1 70.0(8) . .
C18 C13 Ir1 125.9(10) . .
C11 C15 C14 106.7(12) . .
C11 C15 C20 123.9(13) . .
C14 C15 C20 129.1(14) . .
C11 C15 Ir1 71.9(8) . .
C14 C15 Ir1 70.7(7) . .
C20 C15 Ir1 127.5(11) . .
C11 C12 C13 108.8(13) . .
C11 C12 C17 128.3(12) . .
C13 C12 C17 122.8(12) . .
C11 C12 Ir1 70.4(8) . .
C13 C12 Ir1 70.6(8) . .
C17 C12 Ir1 122.0(10) . .
C31 N1 C35 115.0(11) . .
C31 N1 Ir1 123.3(9) . .
C35 N1 Ir1 121.7(7) . .
N1 C31 C32 126.1(13) . .
N1 C35 C34 123.9(12) . .
C31 C32 C33 119.4(12) . .
C35 C34 C33 120.0(14) . .
C32 C33 C34 115.5(12) . .
C32 C33 C36 123.5(11) . .
C34 C33 C36 120.6(13) . .
N3 C38 C42 120.9(11) . .
N3 C38 C39 109.4(11) . .
C42 C38 C39 129.6(13) . .
C36 C39 C41 125.8(11) . .
C36 C39 C38 103.4(11) . .
C41 C39 C38 130.8(12) . .
N3 C37 C36 107.5(12) . .
N3 C37 C40 122.1(12) . .
C36 C37 C40 130.3(12) . .
C37 C36 C39 109.6(11) . .
C37 C36 C33 123.9(13) . .
C39 C36 C33 126.4(12) . .
C38 N3 C37 110.0(11) . .
C38 N3 B1 125.6(11) . .
C37 N3 B1 124.3(12) . .
C38 C42 C49 120.7(13) . .
C38 C42 C43 120.7(12) . .
C49 C42 C43 118.6(12) . .
C25 C21 C22 105.4(13) . .
C25 C21 C26 125.6(13) . .
C22 C21 C26 128.8(14) . .
C25 C21 Ir2 70.2(7) . .
C22 C21 Ir2 71.3(7) . .
C26 C21 Ir2 126.4(11) . .
C23 C22 C21 105.9(12) . .
C23 C22 C27 129.5(14) . .
C21 C22 C27 124.4(14) . .
C23 C22 Ir2 69.2(8) . .
C21 C22 Ir2 68.6(7) . .
C27 C22 Ir2 122.4(10) . .
C24 C25 C21 109.5(14) . .
C24 C25 C30 129.1(16) . .
C21 C25 C30 121.5(13) . .
C24 C25 Ir2 72.7(8) . .
C21 C25 Ir2 69.5(8) . .
C30 C25 Ir2 123.5(10) . .
C23 C24 C25 108.6(15) . .
C23 C24 C29 125.2(15) . .
C25 C24 C29 126.1(15) . .
C23 C24 Ir2 69.5(8) . .
C25 C24 Ir2 69.7(9) . .
C29 C24 Ir2 123.7(10) . .
C24 C23 C22 110.5(13) . .
C24 C23 C28 125.8(16) . .
C22 C23 C28 123.3(16) . .
C24 C23 Ir2 73.0(9) . .
C22 C23 Ir2 71.6(8) . .
C28 C23 Ir2 127.4(10) . .
C44 C43 C48 119.0(14) . .
C44 C43 C42 121.9(13) . .
C48 C43 C42 119.0(13) . .
C46 C45 C44 121.0(15) . .
C43 C44 C45 119.5(15) . .
C50 C51 C52 108.8(11) . .
C50 C51 C55 123.4(15) . .
C52 C51 C55 127.6(13) . .
N4 C52 C51 108.4(12) . .
N4 C52 C54 122.5(13) . .
C51 C52 C54 129.0(12) . .
C46 C47 C48 120.9(16) . .
N4 C49 C50 108.1(12) . .
N4 C49 C42 120.3(12) . .
C50 C49 C42 131.6(14) . .
C51 C50 C49 105.4(13) . .
C51 C50 C53 124.4(13) . .
C49 C50 C53 130.1(13) . .
C47 C48 C43 119.5(14) . .
C47 C46 C45 120.1(16) . .
F1 B1 F2 109.8(12) . .
F1 B1 N4 110.2(13) . .
F2 B1 N4 110.2(10) . .
F1 B1 N3 110.5(10) . .
F2 B1 N3 109.6(12) . .
N4 B1 N3 106.5(11) . .
C52 N4 C49 109.3(11) . .
C52 N4 B1 124.7(12) . .
C49 N4 B1 125.7(11) . .
C59 C55 C51 126.4(15) . .
C59 C55 C56 114.0(12) . .
C51 C55 C56 119.6(14) . .
N2 C57 C56 123.8(12) . .
N2 C58 C59 124.0(14) . .
C57 C56 C55 119.4(14) . .
C58 C59 C55 121.8(15) . .
C58 N2 C57 116.9(11) . .
C58 N2 Ir2 120.4(10) . 3_565
C57 N2 Ir2 122.5(8) . 3_565
O5 S1 O7 127.8(17) . .
O5 S1 O6 116.6(13) . .
O7 S1 O6 106.8(14) . .
O5 S1 C60 98.9(12) . .
O7 S1 C60 103.9(14) . .
O6 S1 C60 96.2(12) . .
F5 C60 F4 103.4(16) . .
F5 C60 F3 104.3(18) . .
F4 C60 F3 106.2(19) . .
F5 C60 S1 116.9(16) . .
F4 C60 S1 118.4(16) . .
F3 C60 S1 106.2(16) . .
O11 C61 C62 118(4) . .
O11 C61 C63 122(3) . .
C62 C61 C63 120(3) . .
C65 O51 C66 122(3) . .
C67 C66 O51 135(3) . .
C64 C65 O51 113(3) . .

loop_
_geom_bond_atom_site_label_1
_geom_bond_atom_site_label_2
_geom_bond_distance
_geom_bond_site_symmetry_2
Ir1 O1 2.072(9) .
Ir1 O2 2.075(9) .
Ir1 N1 2.082(10) .
Ir1 C15 2.095(14) .
Ir1 C14 2.109(12) .
Ir1 C11 2.134(13) .
Ir1 C12 2.142(13) .
Ir1 C13 2.150(15) .
Ir2 O3 2.055(8) .
Ir2 O4 2.066(9) .
Ir2 N2 2.103(11) 3_565
Ir2 C21 2.118(13) .
Ir2 C23 2.121(15) .
Ir2 C25 2.128(13) .
Ir2 C22 2.153(12) .
Ir2 C24 2.166(14) .
C1 O1 1.298(15) .
C1 C6 1.436(18) .
C1 C2 1.445(18) .
C5 C6 1.426(19) .
C5 C7 1.427(18) .
C5 C4 1.440(18) .
C4 O3 1.299(14) .
C4 C3 1.443(17) .
C10 O2 1.298(15) .
C10 C6 1.413(19) .
C10 C9 1.445(19) .
C8 C9 1.318(19) .
C8 C7 1.407(19) .
C7 O4 1.307(14) .
C3 C2 1.314(17) .
C14 C15 1.428(18) .
C14 C13 1.44(2) .
C14 C19 1.545(19) .
C11 C12 1.414(18) .
C11 C15 1.415(19) .
C11 C16 1.509(17) .
C13 C12 1.449(17) .
C13 C18 1.482(19) .
C15 C20 1.48(2) .
C12 C17 1.54(2) .
N1 C31 1.324(15) .
N1 C35 1.325(16) .
C31 C32 1.356(17) .
C35 C34 1.373(18) .
C32 C33 1.377(19) .
C34 C33 1.404(17) .
C33 C36 1.486(18) .
C38 N3 1.367(17) .
C38 C42 1.381(18) .
C38 C39 1.455(16) .
C39 C36 1.429(18) .
C39 C41 1.454(17) .
C37 N3 1.369(15) .
C37 C36 1.411(17) .
C37 C40 1.459(18) .
N3 B1 1.558(18) .
C42 C49 1.422(17) .
C42 C43 1.484(19) .
C21 C25 1.46(2) .
C21 C22 1.464(19) .
C21 C26 1.49(2) .
C22 C23 1.44(2) .
C22 C27 1.50(2) .
C25 C24 1.39(2) .
C25 C30 1.541(19) .
C29 C24 1.53(2) .
C24 C23 1.38(2) .
C23 C28 1.48(2) .
C43 C44 1.365(19) .
C43 C48 1.425(19) .
C45 C46 1.37(2) .
C45 C44 1.41(2) .
C51 C50 1.377(18) .
C51 C52 1.390(19) .
C51 C55 1.463(18) .
C52 N4 1.333(15) .
C52 C54 1.470(19) .
C47 C46 1.35(2) .
C47 C48 1.39(2) .
C49 N4 1.366(16) .
C49 C50 1.420(18) .
C50 C53 1.488(19) .
B1 F1 1.383(18) .
B1 F2 1.383(17) .
B1 N4 1.539(19) .
C55 C59 1.38(2) .
C55 C56 1.48(2) .
C57 N2 1.345(18) .
C57 C56 1.357(18) .
C58 N2 1.343(15) .
C58 C59 1.358(18) .
N2 Ir2 2.103(11) 3_565
S1 O5 1.429(17) .
S1 O7 1.431(18) .
S1 O6 1.597(19) .
S1 C60 1.69(2) .
F4 C60 1.35(2) .
F5 C60 1.334(19) .
F3 C60 1.44(2) .
O11 C61 1.22(3) .
C61 C62 1.48(3) .
C61 C63 1.55(4) .
O51 C65 1.58(4) .
O51 C66 1.60(4) .
C66 C67 1.562(19) .
C65 C64 1.54(4) .
